data_4003314
loop_
_publ_author_name
'Mao, Lingling'
'Tsai, Hsinhan'
'Nie, Wanyi'
'Ma, Lin'
'Im, Jino'
'Stoumpos, Constantinos C.'
'Malliakas, Christos D.'
'Hao, Feng'
'Wasielewski, Michael R.'
'Mohite, Aditya D.'
'Kanatzidis, Mercouri G.'

_publ_section_title
;
 Role of Organic Counterion in Lead- and Tin-Based Two-Dimensional
 Semiconducting Iodide Perovskites and Application in Planar Solar Cells
;
_journal_issue 21
_journal_name_full 'Chemistry of Materials'
_journal_page_first 7781
_journal_paper_doi 10.1021/acs.chemmater.6b03054
_journal_volume 28
_journal_year 2016
_chemical_formula_moiety 'I3 Sn, I, C5 H11 N3'
_chemical_formula_sum 'C5 H11 I4 N3 Sn'
_chemical_formula_weight 739.46
_space_group_crystal_system monoclinic
_space_group_IT_number 14
_space_group_name_Hall '-P 2yn'
_space_group_name_H-M_alt 'P 1 21/n 1'
_atom_sites_solution_hydrogens mixed
_atom_sites_solution_primary direct
_cell_angle_alpha 90
_cell_angle_beta 91.571(3)
_cell_angle_gamma 90
_cell_formula_units_Z 4
_cell_length_a 8.7411(4)
_cell_length_b 20.0449(7)
_cell_length_c 8.9845(3)
_cell_measurement_reflns_used 12328
_cell_measurement_temperature 293(2)
_cell_measurement_theta_max 32.65
_cell_measurement_theta_min 2.54
_cell_volume 1573.62(10)
_computing_molecular_graphics 'Olex2 (Dolomanov et al., 2009)'
_computing_publication_material 'Olex2 (Dolomanov et al., 2009)'
_computing_structure_refinement 'XL (Sheldrick, 2008)'
_computing_structure_solution 'XT (Sheldrick, 2015)'
_diffrn_ambient_temperature 293(2)
_diffrn_detector 'image plate (34 cm diameter)'
_diffrn_detector_area_resol_mean 6.67
_diffrn_detector_type STOE
_diffrn_measured_fraction_theta_full 0.984
_diffrn_measured_fraction_theta_max 0.979
_diffrn_measurement_details ' 180 frames, detector distance = 100 mm'
_diffrn_measurement_device '2-circle goniometer'
_diffrn_measurement_device_type 'STOE IPDS 2'
_diffrn_measurement_method 'rotation method'
_diffrn_radiation_collimation '0.5 mm diameter, monocapillary'
_diffrn_radiation_monochromator 'plane graphite'
_diffrn_radiation_polarisn_norm 0
_diffrn_radiation_type 'Mo K\a'
_diffrn_radiation_wavelength 0.71073
_diffrn_reflns_av_R_equivalents 0.0468
_diffrn_reflns_av_unetI/netI 0.0444
_diffrn_reflns_Laue_measured_fraction_full 0.984
_diffrn_reflns_Laue_measured_fraction_max 0.979
_diffrn_reflns_limit_h_max 14
_diffrn_reflns_limit_h_min -14
_diffrn_reflns_limit_k_max 31
_diffrn_reflns_limit_k_min -32
_diffrn_reflns_limit_l_max 14
_diffrn_reflns_limit_l_min -14
_diffrn_reflns_number 24323
_diffrn_reflns_point_group_measured_fraction_full 0.984
_diffrn_reflns_point_group_measured_fraction_max 0.979
_diffrn_reflns_theta_full 25.242
_diffrn_reflns_theta_max 34.986
_diffrn_reflns_theta_min 2.543
_diffrn_source 'sealed X-ray tube, 12 x 0.4 mm long-fine focus'
_diffrn_source_current 30
_diffrn_source_power 1.20
_diffrn_source_voltage 40
_exptl_absorpt_coefficient_mu 9.444
_exptl_absorpt_correction_T_max 0.7672
_exptl_absorpt_correction_T_min 0.4129
_exptl_absorpt_correction_type integration
_exptl_absorpt_process_details 'STOE X-SHAPE'
_exptl_crystal_colour 'dark red'
_exptl_crystal_colour_lustre clear
_exptl_crystal_colour_modifier dark
_exptl_crystal_colour_primary red
_exptl_crystal_density_diffrn 3.121
_exptl_crystal_description plate
_exptl_crystal_F_000 1296
_exptl_crystal_preparation 'solution method'
_exptl_crystal_recrystallization_method 'precipitate after mixing'
_exptl_crystal_size_max 0.0470
_exptl_crystal_size_mid 0.0275
_exptl_crystal_size_min 0.0102
_refine_diff_density_max 0.908
_refine_diff_density_min -1.737
_refine_diff_density_rms 0.216
_refine_ls_extinction_method none
_refine_ls_goodness_of_fit_ref 1.096
_refine_ls_hydrogen_treatment mixed
_refine_ls_matrix_type full
_refine_ls_number_parameters 123
_refine_ls_number_reflns 6770
_refine_ls_number_restraints 0
_refine_ls_restrained_S_all 1.096
_refine_ls_R_factor_all 0.1111
_refine_ls_R_factor_gt 0.0583
_refine_ls_shift/su_max 0.001
_refine_ls_shift/su_mean 0.000
_refine_ls_structure_factor_coef Fsqd
_refine_ls_weighting_details 'w=1/[\s^2^(Fo^2^)+(0.0300P)^2^+5.0120P] where P=(Fo^2^+2Fc^2^)/3'
_refine_ls_weighting_scheme calc
_refine_ls_wR_factor_gt 0.0916
_refine_ls_wR_factor_ref 0.1087
_reflns_Friedel_coverage 0.000
_reflns_number_gt 4181
_reflns_number_total 6770
_reflns_threshold_expression 'I > 2\s(I)'
_cod_data_source_file cm6b03054_si_002.cif
_cod_data_source_block 2
_cod_database_code 4003314
_shelx_space_group_comment
;
The symmetry employed for this shelxl refinement is uniquely defined
by the following loop, which should always be used as a source of
symmetry information in preference to the above space-group names.
They are only intended as comments.
;

loop_
_space_group_symop_operation_xyz
'x, y, z'
'-x+1/2, y+1/2, -z+1/2'
'-x, -y, -z'
'x-1/2, -y-1/2, z-1/2'

loop_
_atom_site_label
_atom_site_type_symbol
_atom_site_fract_x
_atom_site_fract_y
_atom_site_fract_z
_atom_site_U_iso_or_equiv
_atom_site_adp_type
_atom_site_occupancy
_atom_site_site_symmetry_order
_atom_site_calc_flag
_atom_site_refinement_flags_posn
I1 I 0.37210(5) 0.27720(3) 0.06922(5) 0.05195(13) Uani 1 1 d .
I2 I 0.37477(5) 0.25010(3) 0.56293(5) 0.05464(13) Uani 1 1 d .
I4 I 0.59424(7) 0.09889(3) 0.25580(7) 0.06262(15) Uani 1 1 d .
Sn1 Sn 0.61933(4) 0.24508(2) 0.31144(4) 0.03310(9) Uani 1 1 d .
I3 I 0.68152(6) 0.40878(3) 0.33540(5) 0.05163(13) Uani 1 1 d .
N1 N 0.9223(8) 0.6439(3) 0.6466(8) 0.0607(17) Uani 1 1 d .
H1A H 0.9034 0.6346 0.5511 0.073 Uiso 1 1 calc GR
H1B H 1.0212 0.6532 0.6606 0.073 Uiso 1 1 calc GR
H1C H 0.8667 0.6790 0.6729 0.073 Uiso 1 1 calc GR
N2 N 0.6465(10) 0.4381(4) 0.7138(8) 0.067(2) Uani 1 1 d .
N3 N 0.6343(9) 0.4223(4) 0.9431(8) 0.070(2) Uani 1 1 d .
H3 H 0.6164 0.4039 1.0274 0.084 Uiso 1 1 calc R
C1 C 0.8807(11) 0.5843(5) 0.7411(12) 0.075(3) Uani 1 1 d .
H1D H 0.9671 0.5540 0.7492 0.090 Uiso 1 1 calc R
H1E H 0.8562 0.5991 0.8405 0.090 Uiso 1 1 calc R
C2 C 0.7534(13) 0.5508(6) 0.6757(11) 0.084(3) Uani 1 1 d .
H2A H 0.7798 0.5338 0.5786 0.100 Uiso 1 1 calc R
H2B H 0.6688 0.5818 0.6621 0.100 Uiso 1 1 calc R
C3 C 0.7054(10) 0.4932(4) 0.7753(10) 0.0579(19) Uani 1 1 d .
C4 C 0.6040(13) 0.3966(5) 0.8152(10) 0.076(3) Uani 1 1 d .
H4 H 0.5592 0.3552 0.7979 0.092 Uiso 1 1 calc R
C5 C 0.6998(10) 0.4838(5) 0.9238(10) 0.066(2) Uani 1 1 d .
H5 H 0.7335 0.5130 0.9981 0.079 Uiso 1 1 calc R
H2 H 0.653(15) 0.427(7) 0.612(16) 0.13(5) Uiso 1 1 d .

loop_
_atom_site_aniso_label
_atom_site_aniso_U_11
_atom_site_aniso_U_22
_atom_site_aniso_U_33
_atom_site_aniso_U_23
_atom_site_aniso_U_13
_atom_site_aniso_U_12
I1 0.0430(2) 0.0672(3) 0.0446(2) -0.0019(2) -0.01703(17) 0.0042(2)
I2 0.0442(2) 0.0756(3) 0.0450(2) 0.0086(2) 0.01687(18) 0.0082(2)
I4 0.0875(4) 0.0382(2) 0.0617(3) 0.0036(2) -0.0064(3) -0.0035(2)
Sn1 0.02999(16) 0.0405(2) 0.02878(17) 0.00081(16) -0.00008(13) 0.00009(15)
I3 0.0701(3) 0.0488(3) 0.0361(2) -0.0022(2) 0.0035(2) 0.0000(2)
N1 0.064(4) 0.049(4) 0.069(4) 0.008(3) -0.005(3) -0.013(3)
N2 0.092(5) 0.072(5) 0.037(3) 0.000(3) 0.011(3) -0.017(4)
N3 0.096(6) 0.073(5) 0.041(3) 0.009(3) 0.008(4) -0.012(4)
C1 0.070(6) 0.073(6) 0.082(7) -0.002(5) -0.008(5) -0.002(5)
C2 0.091(7) 0.097(8) 0.062(6) 0.012(5) -0.014(5) -0.030(6)
C3 0.058(4) 0.064(5) 0.052(4) 0.001(4) 0.005(3) -0.011(4)
C4 0.104(7) 0.071(6) 0.054(5) 0.003(5) -0.002(5) -0.028(5)
C5 0.073(5) 0.064(5) 0.060(5) -0.015(4) -0.008(4) -0.003(4)

loop_
_atom_type_symbol
_atom_type_description
_atom_type_scat_dispersion_real
_atom_type_scat_dispersion_imag
_atom_type_scat_source
C C 0.0033 0.0016 'International Tables Vol C Tables 4.2.6.8 and 6.1.1.4'
H H 0.0000 0.0000 'International Tables Vol C Tables 4.2.6.8 and 6.1.1.4'
I I -0.4742 1.8119 'International Tables Vol C Tables 4.2.6.8 and 6.1.1.4'
N N 0.0061 0.0033 'International Tables Vol C Tables 4.2.6.8 and 6.1.1.4'
Sn Sn -0.6537 1.4246 'International Tables Vol C Tables 4.2.6.8 and 6.1.1.4'

loop_
_geom_angle_atom_site_label_1
_geom_angle_atom_site_label_2
_geom_angle_atom_site_label_3
_geom_angle
_geom_angle_site_symmetry_1
_geom_angle_site_symmetry_3
Sn1 I1 Sn1 159.90(2) . 4_565
Sn1 I2 Sn1 178.45(2) . 4_566
I1 Sn1 I1 175.867(17) . 4_666
I1 Sn1 I2 91.614(17) 4_666 4_665
I1 Sn1 I2 89.440(17) . 4_665
I1 Sn1 I2 91.328(17) . .
I2 Sn1 I1 87.357(17) . 4_666
I2 Sn1 I2 176.120(17) . 4_665
I4 Sn1 I1 92.284(19) . .
I4 Sn1 I1 91.750(19) . 4_666
I4 Sn1 I2 95.93(2) . .
I4 Sn1 I2 87.834(19) . 4_665
H1A N1 H1B 109.5 . .
H1A N1 H1C 109.5 . .
H1B N1 H1C 109.5 . .
C1 N1 H1A 109.5 . .
C1 N1 H1B 109.5 . .
C1 N1 H1C 109.5 . .
C3 N2 H2 125(8) . .
C4 N2 C3 110.8(8) . .
C4 N2 H2 123(9) . .
C4 N3 H3 125.6 . .
C4 N3 C5 108.9(8) . .
C5 N3 H3 125.6 . .
N1 C1 H1D 109.7 . .
N1 C1 H1E 109.7 . .
H1D C1 H1E 108.2 . .
C2 C1 N1 109.9(8) . .
C2 C1 H1D 109.7 . .
C2 C1 H1E 109.7 . .
C1 C2 H2A 109.7 . .
C1 C2 H2B 109.7 . .
C1 C2 C3 109.9(8) . .
H2A C2 H2B 108.2 . .
C3 C2 H2A 109.7 . .
C3 C2 H2B 109.7 . .
N2 C3 C2 119.5(8) . .
N2 C3 C5 105.7(8) . .
C5 C3 C2 134.7(9) . .
N2 C4 H4 125.7 . .
N3 C4 N2 108.5(9) . .
N3 C4 H4 125.7 . .
N3 C5 H5 127.0 . .
C3 C5 N3 106.1(8) . .
C3 C5 H5 127.0 . .

loop_
_geom_bond_atom_site_label_1
_geom_bond_atom_site_label_2
_geom_bond_distance
_geom_bond_site_symmetry_2
I1 Sn1 3.0924(6) .
I1 Sn1 3.1882(6) 4_565
I2 Sn1 3.2020(6) 4_566
I2 Sn1 3.1544(6) .
I4 Sn1 2.9797(7) .
Sn1 I1 3.1882(6) 4_666
Sn1 I2 3.2021(6) 4_665
N1 H1A 0.8900 .
N1 H1B 0.8900 .
N1 H1C 0.8900 .
N1 C1 1.516(12) .
N2 C3 1.331(11) .
N2 C4 1.296(11) .
N2 H2 0.95(14) .
N3 H3 0.8600 .
N3 C4 1.280(11) .
N3 C5 1.372(12) .
C1 H1D 0.9700 .
C1 H1E 0.9700 .
C1 C2 1.413(13) .
C2 H2A 0.9700 .
C2 H2B 0.9700 .
C2 C3 1.527(13) .
C3 C5 1.350(12) .
C4 H4 0.9300 .
C5 H5 0.9300 .

loop_
_geom_torsion_atom_site_label_1
_geom_torsion_atom_site_label_2
_geom_torsion_atom_site_label_3
_geom_torsion_atom_site_label_4
_geom_torsion
N1 C1 C2 C3 -176.7(8)
N2 C3 C5 N3 -0.8(10)
C1 C2 C3 N2 -147.4(10)
C1 C2 C3 C5 36.8(17)
C2 C3 C5 N3 175.5(11)
C3 N2 C4 N3 -0.6(13)
C4 N2 C3 C2 -176.1(10)
C4 N2 C3 C5 0.8(12)
C4 N3 C5 C3 0.5(12)
C5 N3 C4 N2 0.0(13)
